data_1520691
loop_
_publ_author_name
'Karlsen, Hege'
'Kolsaker, Per'
'Romming, Christian'
'Uggerud, Einar'

_publ_section_title
;
 The Analogy Between C=O and C=C(CN)2: Structural Properties of
 3-(N,N-Dialkylamino)propenones and 4-(N,N-Dialkylamino)-1,1-dicyano-
 1,3-butadienes
;
_journal_name_full 'Acta Chemica Scandinavica'
_journal_page_first 391
_journal_page_last 398
_journal_paper_doi 10.3891/acta.chem.scand.52-0391
_journal_volume 52
_journal_year 1998
_chemical_formula_sum 'C16 H15 N3'
_chemical_formula_weight 249.31
_space_group_IT_number 14
_symmetry_cell_setting monoclinic
_symmetry_Int_Tables_number 14
_symmetry_space_group_name_Hall '-P 2ybc'
_symmetry_space_group_name_H-M 'P 1 21/c 1'
_cell_angle_alpha 90
_cell_angle_beta 90.33(1)
_cell_angle_gamma 90
_cell_formula_units_Z 8
_cell_length_a 19.876(1)
_cell_length_b 9.914(1)
_cell_length_c 13.8064(1)
_cell_volume 2720.5(3)
_diffrn_ambient_temperature 150
_diffrn_radiation_probe x-ray
_diffrn_radiation_type MoK\a
_diffrn_radiation_wavelength 0.71069
_exptl_absorpt_coefficient_mu 0.074
_exptl_crystal_density_diffrn 1.217
_exptl_crystal_F_000 1056
_refine_ls_goodness_of_fit_ref 1.025
_refine_ls_number_parameters 463
_refine_ls_number_reflns 8847
_refine_ls_R_factor_gt 0.075
_refine_ls_wR_factor_gt 0.160
_cod_data_source_file Acta-Chem-Scand-1998-52-391-398-2.cif
_cod_data_source_block 2
_cod_depositor_comments
;
No atomic coordinates in the paper, a dummy atom was added

 The dummy atom was replaced by unknown values. This is the
 standard way of marking entries in the COD that do not contain
 coordinates.

 Antanas Vaitkus,
 2016-12-06
;
_cod_original_sg_symbol_H-M 'P 21/c'
_cod_database_code 1520691

loop_
_symmetry_equiv_pos_site_id
_symmetry_equiv_pos_as_xyz
1 x,y,z
2 -x,1/2+y,1/2-z
3 -x,-y,-z
4 x,1/2-y,1/2+z

loop_
_atom_site_label
_atom_site_type_symbol
_atom_site_fract_x
_atom_site_fract_y
_atom_site_fract_z
_atom_site_U_iso_or_equiv
_atom_site_calc_flag
? ? ? ? ? ? ?
